data_1505150
loop_
_publ_author_name
'Furukawa, Daisuke'
'Matsumoto, Akikazu'

_publ_section_title
;
 Reaction Mechanism Based on X-ray Crystal Structure Analysis during the
 Solid-State Polymerization of Muconic Esters
;
_journal_issue 17
_journal_name_full Macromolecules
_journal_page_first 6048
_journal_paper_doi 10.1021/ma070802f
_journal_volume 40
_journal_year 2007
_chemical_formula_moiety 'C22 H22 O6'
_chemical_formula_sum 'C22 H22 O6'
_chemical_formula_weight 382.40
_chemical_name_systematic
; 
 ? 
;
_space_group_IT_number 15
_symmetry_cell_setting monoclinic
_symmetry_space_group_name_Hall '-C 2yc'
_symmetry_space_group_name_H-M 'C 1 2/c 1'
_atom_sites_solution_hydrogens geom
_atom_sites_solution_primary direct
_atom_sites_solution_secondary difmap
_audit_creation_method SHELXL-97
_cell_angle_alpha 90.00
_cell_angle_beta 98.736(15)
_cell_angle_gamma 90.00
_cell_formula_units_Z 4
_cell_length_a 35.254(14)
_cell_length_b 5.714(2)
_cell_length_c 9.551(3)
_cell_measurement_reflns_used 5831
_cell_measurement_temperature 123(2)
_cell_measurement_theta_max 27.5
_cell_measurement_theta_min 3.5
_cell_volume 1901.6(12)
_computing_cell_refinement PROCESS-AUTO
_computing_data_collection PROCESS-AUTO
_computing_data_reduction CrystalStructure
_computing_publication_material 'CrystalStructure 3.8'
_computing_structure_refinement 'SHELXL-97 (Sheldrick, 1997)'
_computing_structure_solution SIR92
_diffrn_ambient_temperature 123(2)
_diffrn_detector_area_resol_mean 10.00
_diffrn_measured_fraction_theta_full 0.996
_diffrn_measured_fraction_theta_max 0.996
_diffrn_measurement_device_type 'Rigaku RAXIS-RAPID'
_diffrn_measurement_method \w
_diffrn_radiation_monochromator graphite
_diffrn_radiation_source 'fine-focus sealed tube'
_diffrn_radiation_type MoK\a
_diffrn_radiation_wavelength 0.71075
_diffrn_reflns_av_R_equivalents 0.0791
_diffrn_reflns_av_sigmaI/netI 0.0610
_diffrn_reflns_limit_h_max 45
_diffrn_reflns_limit_h_min -45
_diffrn_reflns_limit_k_max 6
_diffrn_reflns_limit_k_min -7
_diffrn_reflns_limit_l_max 12
_diffrn_reflns_limit_l_min -12
_diffrn_reflns_number 8156
_diffrn_reflns_theta_full 27.48
_diffrn_reflns_theta_max 27.48
_diffrn_reflns_theta_min 3.51
_exptl_absorpt_coefficient_mu 0.097
_exptl_absorpt_correction_T_max 0.9904
_exptl_absorpt_correction_T_min 0.9808
_exptl_absorpt_correction_type none
_exptl_crystal_colour colorless
_exptl_crystal_density_diffrn 1.336
_exptl_crystal_density_method 'not measured'
_exptl_crystal_description block
_exptl_crystal_F_000 808
_exptl_crystal_size_max 0.20
_exptl_crystal_size_mid 0.20
_exptl_crystal_size_min 0.10
_refine_diff_density_max 0.169
_refine_diff_density_min -0.212
_refine_diff_density_rms 0.048
_refine_ls_extinction_method none
_refine_ls_goodness_of_fit_ref 1.075
_refine_ls_hydrogen_treatment constr
_refine_ls_matrix_type full
_refine_ls_number_parameters 150
_refine_ls_number_reflns 2187
_refine_ls_number_restraints 0
_refine_ls_restrained_S_all 1.075
_refine_ls_R_factor_all 0.0967
_refine_ls_R_factor_gt 0.0543
_refine_ls_shift/su_max 0.000
_refine_ls_shift/su_mean 0.000
_refine_ls_structure_factor_coef Fsqd
_refine_ls_weighting_details 'calc w=1/[\s^2^(Fo^2^)+(0.0667P)^2^+0.0362P] where P=(Fo^2^+2Fc^2^)/3'
_refine_ls_weighting_scheme calc
_refine_ls_wR_factor_gt 0.1361
_refine_ls_wR_factor_ref 0.1488
_reflns_number_gt 1347
_reflns_number_total 2187
_reflns_threshold_expression >2sigma(I)
_cod_data_source_file ma070802fsi20070626_070126.cif
_cod_data_source_block 1h
_cod_original_cell_volume 1901.7(12)
_cod_database_code 1505150

loop_
_symmetry_equiv_pos_as_xyz
'x, y, z'
'-x, y, -z+1/2'
'x+1/2, y+1/2, z'
'-x+1/2, y+1/2, -z+1/2'
'-x, -y, -z'
'x, -y, z-1/2'
'-x+1/2, -y+1/2, -z'
'x+1/2, -y+1/2, z-1/2'

loop_
_atom_site_label
_atom_site_type_symbol
_atom_site_fract_x
_atom_site_fract_y
_atom_site_fract_z
_atom_site_U_iso_or_equiv
_atom_site_adp_type
_atom_site_occupancy
_atom_site_symmetry_multiplicity
_atom_site_calc_flag
_atom_site_refinement_flags
_atom_site_disorder_assembly
_atom_site_disorder_group
O2 O 0.07619(5) 0.2537(2) -0.16056(14) 0.0437(4) Uani 1 1 d . . .
O3 O 0.21717(4) 0.3085(2) 0.34530(14) 0.0412(4) Uani 1 1 d . . .
O1M O 0.04474(19) 0.0054(10) -0.3209(6) 0.0400(11) Uani 0.638(15) 1 d P A 1
C1M C 0.0093(2) 0.3981(10) -0.4654(6) 0.0304(11) Uani 0.638(15) 1 d P . 1
H1M H 0.0034 0.2488 -0.5068 0.037 Uiso 0.638(15) 1 calc PR A 1
C2M C 0.03449(19) 0.4103(7) -0.3455(6) 0.0358(14) Uani 0.638(15) 1 d P A 1
H2M H 0.0410 0.5592 -0.3045 0.043 Uiso 0.638(15) 1 calc PR A 1
C3M C 0.0524(2) 0.1982(10) -0.2754(6) 0.0317(12) Uani 0.638(15) 1 d P A 1
O1P O 0.0364(3) 0.007(2) -0.2998(10) 0.038(2) Uiso 0.362(15) 1 d P A 2
C1P C -0.0008(3) 0.412(2) -0.4540(12) 0.032(3) Uiso 0.362(15) 1 d P . 2
H1P H -0.0133 0.2718 -0.4896 0.039 Uiso 0.362(15) 1 calc PR A 2
C2P C 0.0155(4) 0.4181(10) -0.2998(10) 0.033(3) Uani 0.362(15) 1 d P . 2
H2P H 0.0312 0.5639 -0.2813 0.040 Uiso 0.362(15) 1 calc PR A 2
C3P C 0.0417(3) 0.2090(19) -0.2614(11) 0.029(3) Uiso 0.362(15) 1 d P A 2
C4 C 0.09574(7) 0.0545(3) -0.0904(2) 0.0405(5) Uani 1 1 d . A .
H1 H 0.1068 -0.0421 -0.1602 0.049 Uiso 1 1 calc R . .
H2 H 0.0773 -0.0432 -0.0480 0.049 Uiso 1 1 calc R . .
C5 C 0.12711(6) 0.1362(3) 0.0232(2) 0.0358(5) Uani 1 1 d . . .
C6 C 0.12490(6) 0.3394(3) 0.1018(2) 0.0380(5) Uani 1 1 d . A .
H3 H 0.1029 0.4368 0.0808 0.046 Uiso 1 1 calc R . .
C7 C 0.15398(6) 0.4042(3) 0.2104(2) 0.0381(5) Uani 1 1 d . . .
H4 H 0.1517 0.5433 0.2630 0.046 Uiso 1 1 calc R A .
C8 C 0.18633(6) 0.2636(3) 0.24111(19) 0.0356(5) Uani 1 1 d . A .
C9 C 0.18920(6) 0.0585(3) 0.1639(2) 0.0370(5) Uani 1 1 d . . .
H5 H 0.2112 -0.0389 0.1849 0.044 Uiso 1 1 calc R A .
C10 C 0.15996(7) -0.0024(3) 0.0567(2) 0.0374(5) Uani 1 1 d . A .
H6 H 0.1622 -0.1419 0.0045 0.045 Uiso 1 1 calc R . .
C11 C 0.21544(7) 0.5177(3) 0.4286(2) 0.0441(6) Uani 1 1 d . . .
H7 H 0.2152 0.6554 0.3673 0.053 Uiso 1 1 calc R . .
H8 H 0.2379 0.5242 0.5028 0.053 Uiso 1 1 calc R . .
H9 H 0.1920 0.5156 0.4722 0.053 Uiso 1 1 calc R . .

loop_
_atom_site_aniso_label
_atom_site_aniso_U_11
_atom_site_aniso_U_22
_atom_site_aniso_U_33
_atom_site_aniso_U_23
_atom_site_aniso_U_13
_atom_site_aniso_U_12
O2 0.0542(10) 0.0306(8) 0.0404(8) 0.0022(6) -0.0124(7) -0.0038(7)
O3 0.0433(10) 0.0365(8) 0.0402(8) -0.0034(6) -0.0050(7) 0.0004(7)
O1M 0.041(3) 0.0332(17) 0.045(2) -0.0086(15) 0.002(2) -0.0065(18)
C1M 0.029(3) 0.028(2) 0.035(2) -0.0015(14) 0.005(2) -0.002(2)
C2M 0.031(3) 0.0324(18) 0.043(2) 0.0012(16) 0.004(2) -0.0037(17)
C3M 0.024(3) 0.034(2) 0.036(2) 0.0009(15) 0.003(2) -0.005(2)
C2P 0.039(6) 0.022(3) 0.035(4) -0.003(2) -0.011(4) -0.002(3)
C4 0.0450(14) 0.0289(10) 0.0445(12) -0.0009(9) -0.0028(10) -0.0002(10)
C5 0.0423(14) 0.0295(10) 0.0339(10) 0.0015(8) 0.0006(10) -0.0017(9)
C6 0.0408(14) 0.0310(11) 0.0406(11) 0.0013(9) 0.0015(10) 0.0034(9)
C7 0.0447(14) 0.0299(10) 0.0381(11) -0.0026(9) 0.0011(10) 0.0020(10)
C8 0.0419(14) 0.0312(10) 0.0320(10) 0.0013(8) 0.0003(10) -0.0018(9)
C9 0.0398(13) 0.0297(10) 0.0408(11) 0.0050(9) 0.0037(10) 0.0031(9)
C10 0.0475(14) 0.0286(10) 0.0350(10) -0.0008(9) 0.0027(9) 0.0039(10)
C11 0.0502(15) 0.0376(11) 0.0410(12) -0.0051(9) -0.0042(10) -0.0054(11)

loop_
_atom_type_symbol
_atom_type_description
_atom_type_scat_dispersion_real
_atom_type_scat_dispersion_imag
_atom_type_scat_source
C C 0.0033 0.0016 'International Tables Vol C Tables 4.2.6.8 and 6.1.1.4'
H H 0.0000 0.0000 'International Tables Vol C Tables 4.2.6.8 and 6.1.1.4'
O O 0.0106 0.0060 'International Tables Vol C Tables 4.2.6.8 and 6.1.1.4'

loop_
_geom_angle_atom_site_label_1
_geom_angle_atom_site_label_2
_geom_angle_atom_site_label_3
_geom_angle
_geom_angle_site_symmetry_1
_geom_angle_site_symmetry_3
C3M O2 C4 113.4(3) . .
C3M O2 C3P 16.6(4) . .
C4 O2 C3P 117.5(5) . .
C8 O3 C11 117.17(16) . .
C2M C1M C1M 123.0(7) . 5_564
C2M C1M H1M 118.5 . .
C1M C1M H1M 118.5 5_564 .
C1M C2M C3M 121.8(4) . .
C1M C2M H2M 119.1 . .
C3M C2M H2M 119.1 . .
O1M C3M O2 127.2(5) . .
O1M C3M C2M 122.0(5) . .
O2 C3M C2M 110.8(4) . .
C1P C1P C2P 125.2(15) 5_564 .
C1P C1P H1P 117.4 5_564 .
C2P C1P H1P 117.4 . .
C1P C2P C3P 110.3(8) . .
C1P C2P C2P 113.6(8) . 2_554
C3P C2P C2P 108.1(6) . 2_554
C1P C2P H2P 108.2 . .
C3P C2P H2P 108.2 . .
C2P C2P H2P 108.2 2_554 .
O1P C3P O2 116.2(9) . .
O1P C3P C2P 127.8(10) . .
O2 C3P C2P 116.0(8) . .
O2 C4 C5 109.77(16) . .
O2 C4 H1 109.7 . .
C5 C4 H1 109.7 . .
O2 C4 H2 109.7 . .
C5 C4 H2 109.7 . .
H1 C4 H2 108.2 . .
C6 C5 C10 117.5(2) . .
C6 C5 C4 123.6(2) . .
C10 C5 C4 118.85(18) . .
C5 C6 C7 121.9(2) . .
C5 C6 H3 119.1 . .
C7 C6 H3 119.1 . .
C8 C7 C6 119.40(19) . .
C8 C7 H4 120.3 . .
C6 C7 H4 120.3 . .
O3 C8 C7 125.12(18) . .
O3 C8 C9 115.09(19) . .
C7 C8 C9 119.8(2) . .
C10 C9 C8 119.8(2) . .
C10 C9 H5 120.1 . .
C8 C9 H5 120.1 . .
C9 C10 C5 121.68(19) . .
C9 C10 H6 119.2 . .
C5 C10 H6 119.2 . .
O3 C11 H7 109.5 . .
O3 C11 H8 109.5 . .
H7 C11 H8 109.5 . .
O3 C11 H9 109.5 . .
H7 C11 H9 109.5 . .
H8 C11 H9 109.5 . .

loop_
_geom_bond_atom_site_label_1
_geom_bond_atom_site_label_2
_geom_bond_distance
_geom_bond_site_symmetry_2
O2 C3M 1.314(5) .
O2 C4 1.442(2) .
O2 C3P 1.454(11) .
O3 C8 1.382(2) .
O3 C11 1.442(2) .
O1M C3M 1.200(7) .
C1M C2M 1.340(7) .
C1M C1M 1.446(12) 5_564
C1M H1M 0.9500 .
C2M C3M 1.480(6) .
C2M H2M 0.9500 .
O1P C3P 1.217(15) .
C1P C1P 1.35(2) 5_564
C1P C2P 1.498(13) .
C1P H1P 0.9500 .
C2P C3P 1.521(12) .
C2P C2P 1.56(3) 2_554
C2P H2P 1.0000 .
C4 C5 1.501(3) .
C4 H1 0.9900 .
C4 H2 0.9900 .
C5 C6 1.392(3) .
C5 C10 1.399(3) .
C6 C7 1.393(3) .
C6 H3 0.9500 .
C7 C8 1.389(3) .
C7 H4 0.9500 .
C8 C9 1.397(3) .
C9 C10 1.382(3) .
C9 H5 0.9500 .
C10 H6 0.9500 .
C11 H7 0.9800 .
C11 H8 0.9800 .
C11 H9 0.9800 .

loop_
_geom_torsion_atom_site_label_1
_geom_torsion_atom_site_label_2
_geom_torsion_atom_site_label_3
_geom_torsion_atom_site_label_4
_geom_torsion
_geom_torsion_site_symmetry_1
_geom_torsion_site_symmetry_4
C1M C1M C2M C3M 178.6(8) 5_564 .
C4 O2 C3M O1M 3.5(8) . .
C3P O2 C3M O1M -105(2) . .
C4 O2 C3M C2M -177.7(3) . .
C3P O2 C3M C2M 74(2) . .
C1M C2M C3M O1M -1.5(9) . .
C1M C2M C3M O2 179.6(6) . .
C1P C1P C2P C3P -127.1(15) 5_564 .
C1P C1P C2P C2P 111.4(13) 5_564 2_554
C3M O2 C3P O1P 65(2) . .
C4 O2 C3P O1P -14.3(10) . .
C3M O2 C3P C2P -118(2) . .
C4 O2 C3P C2P 162.4(6) . .
C1P C2P C3P O1P -42.1(13) . .
C2P C2P C3P O1P 82.6(11) 2_554 .
C1P C2P C3P O2 141.7(8) . .
C2P C2P C3P O2 -93.6(7) 2_554 .
C3M O2 C4 C5 169.9(4) . .
C3P O2 C4 C5 -172.2(5) . .
O2 C4 C5 C6 32.9(3) . .
O2 C4 C5 C10 -149.52(19) . .
C10 C5 C6 C7 -0.3(3) . .
C4 C5 C6 C7 177.31(19) . .
C5 C6 C7 C8 0.5(3) . .
C11 O3 C8 C7 0.1(3) . .
C11 O3 C8 C9 -179.65(17) . .
C6 C7 C8 O3 179.69(18) . .
C6 C7 C8 C9 -0.5(3) . .
O3 C8 C9 C10 -179.75(17) . .
C7 C8 C9 C10 0.5(3) . .
C8 C9 C10 C5 -0.3(3) . .
C6 C5 C10 C9 0.2(3) . .
C4 C5 C10 C9 -177.51(19) . .
